data_7034436
loop_
_publ_author_name
'Dhokale, Bhausaheb'
'Jadhav, Thaksen'
'Mobin, Shaikh M.'
'Misra, Rajneesh'

_publ_section_title
;
 Meso enyne substituted BODIPYs: synthesis, structure and properties.
;
_journal_issue 36
_journal_name_full 'Dalton transactions (Cambridge, England : 2003)'
_journal_page_first 15803
_journal_page_last 15812
_journal_paper_doi 10.1039/c5dt00565e
_journal_volume 44
_journal_year 2015
_chemical_formula_sum 'C17 H11 B F2 N2'
_chemical_formula_weight 292.09
_chemical_name_systematic
;
 ?
;
_space_group_IT_number 14
_symmetry_cell_setting monoclinic
_symmetry_space_group_name_Hall '-P 2ybc'
_symmetry_space_group_name_H-M 'P 1 21/c 1'
_atom_sites_solution_hydrogens geom
_atom_sites_solution_primary direct
_atom_sites_solution_secondary difmap
_audit_block_doi 10.5517/cc13yx87
_audit_creation_method SHELXL-97
_audit_update_record
;
2014-12-31 deposited with the CCDC.
2015-03-13 downloaded from the CCDC.
;
_cell_angle_alpha 90.00
_cell_angle_beta 105.796(3)
_cell_angle_gamma 90.00
_cell_formula_units_Z 4
_cell_length_a 8.9615(3)
_cell_length_b 10.2059(2)
_cell_length_c 15.7879(4)
_cell_measurement_reflns_used 4586
_cell_measurement_temperature 293(2)
_cell_measurement_theta_max 71.1310
_cell_measurement_theta_min 5.1130
_cell_volume 1389.44(7)
_computing_cell_refinement 'CrysAlis RED, Oxford Diffraction Ltd.,'
_computing_data_collection 'CrysAlis CCD, Oxford Diffraction Ltd.,'
_computing_data_reduction 'CrysAlis RED, Oxford Diffraction Ltd.,'
_computing_molecular_graphics Ortep3
_computing_publication_material Shelx97
_computing_structure_refinement 'SHELXL-97 (Sheldrick, 1997)'
_computing_structure_solution 'SHELXS-97 (Sheldrick, 1997)'
_diffrn_ambient_temperature 273(2)
_diffrn_detector_area_resol_mean 15.9948
_diffrn_measured_fraction_theta_full 0.989
_diffrn_measured_fraction_theta_max 0.989
_diffrn_measurement_device_type 'OXFORD DIFFRACTION SUPER NOVA'
_diffrn_measurement_method \w/q-scan
_diffrn_radiation_monochromator graphite
_diffrn_radiation_source 'Micro-Focus (Cu) X-ray Source'
_diffrn_radiation_type CuK\a
_diffrn_radiation_wavelength 1.5418
_diffrn_reflns_av_R_equivalents 0.0204
_diffrn_reflns_av_unetI/netI 0.0153
_diffrn_reflns_limit_h_max 10
_diffrn_reflns_limit_h_min -10
_diffrn_reflns_limit_k_max 7
_diffrn_reflns_limit_k_min -12
_diffrn_reflns_limit_l_max 19
_diffrn_reflns_limit_l_min -18
_diffrn_reflns_number 8592
_diffrn_reflns_theta_full 71.34
_diffrn_reflns_theta_max 71.34
_diffrn_reflns_theta_min 5.13
_exptl_absorpt_coefficient_mu 0.840
_exptl_absorpt_correction_T_max 0.8433
_exptl_absorpt_correction_T_min 0.7689
_exptl_absorpt_correction_type multi-scan
_exptl_absorpt_process_details
;
CrysAlis RED, Oxford Diffraction Ltd.,
Version 1.171.31.7 (release 18-10-2006 CrysAlis171 .NET)
(compiled Oct 18 2006,16:28:17)
Empirical absorption correction using spherical harmonics,
 implemented in SCALE3 ABSPACK scaling algorithm.
;
_exptl_crystal_colour orange
_exptl_crystal_density_diffrn 1.396
_exptl_crystal_density_method 'not measured'
_exptl_crystal_description block
_exptl_crystal_F_000 600
_exptl_crystal_size_max 0.33
_exptl_crystal_size_mid 0.26
_exptl_crystal_size_min 0.21
_refine_diff_density_max 0.220
_refine_diff_density_min -0.231
_refine_diff_density_rms 0.047
_refine_ls_extinction_method none
_refine_ls_goodness_of_fit_ref 1.075
_refine_ls_hydrogen_treatment riding
_refine_ls_matrix_type full
_refine_ls_number_parameters 199
_refine_ls_number_reflns 2672
_refine_ls_number_restraints 0
_refine_ls_restrained_S_all 1.075
_refine_ls_R_factor_all 0.0377
_refine_ls_R_factor_gt 0.0363
_refine_ls_shift/su_max 0.000
_refine_ls_shift/su_mean 0.000
_refine_ls_structure_factor_coef Fsqd
_refine_ls_weighting_details 'calc w=1/[\s^2^(Fo^2^)+(0.0504P)^2^+0.4631P] where P=(Fo^2^+2Fc^2^)/3'
_refine_ls_weighting_scheme calc
_refine_ls_wR_factor_gt 0.0956
_refine_ls_wR_factor_ref 0.0968
_reflns_number_gt 2535
_reflns_number_total 2672
_reflns_threshold_expression >2sigma(I)
_cod_data_source_file c5dt00565e2.cif
_cod_data_source_block rm151
_cod_depositor_comments
;
The following automatic conversions were performed:

'_symmetry_cell_setting' value 'Monoclinic' changed to 'monoclinic'
according to
/usr/data/users/saulius/crontab/automatic-downloads/rss-feeds/RSC/lib/dictionaries/cif_core.dic
dictionary named 'cif_core.dic' version 2.4.2 from 2011-04-26.

Automatic conversion script
Id: cif_fix_values 3105 2015-03-04 15:46:00Z robertas 

 Adding full bibliography for 7034433--7034436.cif.
;
_cod_original_cell_volume 1389.44(6)
_cod_original_sg_symbol_H-M 'P 21/c'
_cod_database_code 7034436

loop_
_symmetry_equiv_pos_as_xyz
'x, y, z'
'-x, y+1/2, -z+1/2'
'-x, -y, -z'
'x, -y-1/2, z-1/2'

loop_
_atom_site_label
_atom_site_type_symbol
_atom_site_fract_x
_atom_site_fract_y
_atom_site_fract_z
_atom_site_U_iso_or_equiv
_atom_site_adp_type
_atom_site_occupancy
_atom_site_symmetry_multiplicity
_atom_site_calc_flag
_atom_site_refinement_flags
F1 F 0.59810(8) 0.20941(8) 0.05185(5) 0.0327(2) Uani 1 1 d .
F2 F 0.75798(9) 0.06102(8) 0.13720(5) 0.0329(2) Uani 1 1 d .
B1 B 0.74338(15) 0.15229(13) 0.07044(9) 0.0220(3) Uani 1 1 d .
N2 N 0.87102(11) 0.25808(10) 0.09867(6) 0.0222(2) Uani 1 1 d .
N1 N 0.77007(11) 0.08618(9) -0.01288(6) 0.0209(2) Uani 1 1 d .
C1 C 0.69329(14) -0.01667(12) -0.05666(8) 0.0266(3) Uani 1 1 d .
H1 H 0.6112 -0.0591 -0.0428 0.032 Uiso 1 1 calc R
C2 C 0.75436(15) -0.05129(13) -0.12645(8) 0.0291(3) Uani 1 1 d .
H2 H 0.7205 -0.1192 -0.1664 0.035 Uiso 1 1 calc R
C3 C 0.87362(14) 0.03413(12) -0.12466(8) 0.0258(3) Uani 1 1 d .
H3 H 0.9364 0.0344 -0.1628 0.031 Uiso 1 1 calc R
C4 C 0.88303(13) 0.12125(11) -0.05412(7) 0.0210(2) Uani 1 1 d .
C5 C 0.98263(13) 0.22628(11) -0.02341(7) 0.0214(2) Uani 1 1 d .
C6 C 0.97416(13) 0.29612(11) 0.05198(8) 0.0213(2) Uani 1 1 d .
C7 C 1.06560(14) 0.39855(13) 0.09772(9) 0.0283(3) Uani 1 1 d .
H7 H 1.1432 0.4431 0.0806 0.034 Uiso 1 1 calc R
C8 C 1.01889(16) 0.42101(14) 0.17290(9) 0.0349(3) Uani 1 1 d .
H8 H 1.0593 0.4831 0.2162 0.042 Uiso 1 1 calc R
C9 C 0.89934(15) 0.33252(14) 0.17138(9) 0.0312(3) Uani 1 1 d .
H9 H 0.8469 0.3261 0.2146 0.037 Uiso 1 1 calc R
C10 C 1.10004(14) 0.25976(12) -0.06476(8) 0.0255(3) Uani 1 1 d .
C11 C 1.20648(15) 0.28700(12) -0.09407(8) 0.0264(3) Uani 1 1 d .
C12 C 1.33664(13) 0.32110(12) -0.12571(8) 0.0238(3) Uani 1 1 d .
C13 C 1.40097(14) 0.44646(13) -0.10942(8) 0.0281(3) Uani 1 1 d .
H13 H 1.3584 0.5075 -0.0789 0.034 Uiso 1 1 calc R
C14 C 1.52810(15) 0.47937(13) -0.13877(9) 0.0315(3) Uani 1 1 d .
H14 H 1.5703 0.5630 -0.1285 0.038 Uiso 1 1 calc R
C15 C 1.59290(14) 0.38835(14) -0.18341(9) 0.0327(3) Uani 1 1 d .
H15 H 1.6780 0.4112 -0.2033 0.039 Uiso 1 1 calc R
C16 C 1.53108(14) 0.26360(14) -0.19846(9) 0.0300(3) Uani 1 1 d .
H16 H 1.5760 0.2024 -0.2276 0.036 Uiso 1 1 calc R
C17 C 1.40279(14) 0.22909(12) -0.17043(8) 0.0259(3) Uani 1 1 d .
H17 H 1.3609 0.1454 -0.1812 0.031 Uiso 1 1 calc R

loop_
_atom_site_aniso_label
_atom_site_aniso_U_11
_atom_site_aniso_U_22
_atom_site_aniso_U_33
_atom_site_aniso_U_23
_atom_site_aniso_U_13
_atom_site_aniso_U_12
F1 0.0191(4) 0.0368(4) 0.0439(5) -0.0078(3) 0.0115(3) -0.0013(3)
F2 0.0444(5) 0.0309(4) 0.0279(4) 0.0040(3) 0.0172(3) -0.0067(3)
B1 0.0204(6) 0.0235(6) 0.0244(6) 0.0011(5) 0.0100(5) -0.0032(5)
N2 0.0198(5) 0.0265(5) 0.0223(5) -0.0024(4) 0.0093(4) -0.0031(4)
N1 0.0187(5) 0.0224(5) 0.0219(5) 0.0011(4) 0.0059(4) -0.0021(4)
C1 0.0225(6) 0.0252(6) 0.0300(6) -0.0011(5) 0.0038(5) -0.0031(5)
C2 0.0316(7) 0.0270(6) 0.0246(6) -0.0050(5) 0.0007(5) 0.0011(5)
C3 0.0292(6) 0.0286(6) 0.0193(6) 0.0023(5) 0.0063(5) 0.0061(5)
C4 0.0209(5) 0.0239(6) 0.0189(5) 0.0044(4) 0.0064(4) 0.0026(4)
C5 0.0203(5) 0.0236(6) 0.0215(6) 0.0060(4) 0.0077(4) 0.0021(4)
C6 0.0186(5) 0.0233(6) 0.0234(6) 0.0023(4) 0.0083(4) -0.0013(4)
C7 0.0239(6) 0.0289(6) 0.0333(7) -0.0014(5) 0.0098(5) -0.0068(5)
C8 0.0332(7) 0.0392(7) 0.0339(7) -0.0147(6) 0.0118(6) -0.0129(6)
C9 0.0303(7) 0.0395(7) 0.0273(6) -0.0096(5) 0.0136(5) -0.0087(5)
C10 0.0273(6) 0.0266(6) 0.0256(6) 0.0028(5) 0.0120(5) -0.0005(5)
C11 0.0280(6) 0.0286(6) 0.0248(6) 0.0028(5) 0.0111(5) -0.0009(5)
C12 0.0217(6) 0.0299(6) 0.0210(6) 0.0054(5) 0.0080(4) -0.0005(5)
C13 0.0272(6) 0.0300(6) 0.0279(6) -0.0003(5) 0.0088(5) -0.0009(5)
C14 0.0269(6) 0.0307(7) 0.0359(7) 0.0028(5) 0.0072(5) -0.0077(5)
C15 0.0212(6) 0.0454(8) 0.0339(7) 0.0055(6) 0.0115(5) -0.0056(5)
C16 0.0243(6) 0.0380(7) 0.0301(7) 0.0002(5) 0.0115(5) 0.0032(5)
C17 0.0261(6) 0.0258(6) 0.0268(6) 0.0026(5) 0.0089(5) -0.0011(5)

loop_
_atom_type_symbol
_atom_type_description
_atom_type_scat_dispersion_real
_atom_type_scat_dispersion_imag
_atom_type_scat_source
C C 0.0181 0.0091 'International Tables Vol C Tables 4.2.6.8 and 6.1.1.4'
H H 0.0000 0.0000 'International Tables Vol C Tables 4.2.6.8 and 6.1.1.4'
N N 0.0311 0.0180 'International Tables Vol C Tables 4.2.6.8 and 6.1.1.4'
B B 0.0090 0.0039 'International Tables Vol C Tables 4.2.6.8 and 6.1.1.4'
F F 0.0727 0.0534 'International Tables Vol C Tables 4.2.6.8 and 6.1.1.4'

loop_
_geom_angle_atom_site_label_1
_geom_angle_atom_site_label_2
_geom_angle_atom_site_label_3
_geom_angle
F1 B1 F2 109.47(10)
F1 B1 N2 110.26(10)
F2 B1 N2 109.91(10)
F1 B1 N1 110.87(10)
F2 B1 N1 110.34(10)
N2 B1 N1 105.94(9)
C9 N2 C6 107.35(10)
C9 N2 B1 126.45(10)
C6 N2 B1 126.17(10)
C1 N1 C4 107.28(10)
C1 N1 B1 126.97(10)
C4 N1 B1 125.72(9)
N1 C1 C2 110.33(11)
N1 C1 H1 124.8
C2 C1 H1 124.8
C3 C2 C1 106.97(11)
C3 C2 H2 126.5
C1 C2 H2 126.5
C2 C3 C4 107.19(11)
C2 C3 H3 126.4
C4 C3 H3 126.4
N1 C4 C5 120.89(10)
N1 C4 C3 108.23(10)
C5 C4 C3 130.88(11)
C4 C5 C6 120.44(10)
C4 C5 C10 120.56(11)
C6 C5 C10 118.91(11)
N2 C6 C7 108.43(10)
N2 C6 C5 120.37(10)
C7 C6 C5 130.94(11)
C8 C7 C6 107.17(11)
C8 C7 H7 126.4
C6 C7 H7 126.4
C7 C8 C9 106.77(11)
C7 C8 H8 126.6
C9 C8 H8 126.6
N2 C9 C8 110.27(11)
N2 C9 H9 124.9
C8 C9 H9 124.9
C11 C10 C5 175.46(13)
C10 C11 C12 177.79(13)
C13 C12 C17 119.78(11)
C13 C12 C11 119.52(11)
C17 C12 C11 120.68(11)
C14 C13 C12 119.77(12)
C14 C13 H13 120.1
C12 C13 H13 120.1
C13 C14 C15 120.34(12)
C13 C14 H14 119.8
C15 C14 H14 119.8
C16 C15 C14 120.06(11)
C16 C15 H15 120.0
C14 C15 H15 120.0
C15 C16 C17 120.51(12)
C15 C16 H16 119.7
C17 C16 H16 119.7
C16 C17 C12 119.53(12)
C16 C17 H17 120.2
C12 C17 H17 120.2

loop_
_geom_bond_atom_site_label_1
_geom_bond_atom_site_label_2
_geom_bond_distance
F1 B1 1.3831(15)
F2 B1 1.3858(15)
B1 N2 1.5476(16)
B1 N1 1.5538(16)
N2 C9 1.3420(16)
N2 C6 1.3854(14)
N1 C1 1.3394(16)
N1 C4 1.3913(14)
C1 C2 1.4024(18)
C1 H1 0.9300
C2 C3 1.3735(18)
C2 H2 0.9300
C3 C4 1.4095(17)
C3 H3 0.9300
C4 C5 1.3947(17)
C5 C6 1.4070(17)
C5 C10 1.4226(16)
C6 C7 1.4013(17)
C7 C8 1.3810(19)
C7 H7 0.9300
C8 C9 1.3964(18)
C8 H8 0.9300
C9 H9 0.9300
C10 C11 1.2007(18)
C11 C12 1.4312(16)
C12 C13 1.3981(18)
C12 C17 1.3998(18)
C13 C14 1.3831(18)
C13 H13 0.9300
C14 C15 1.385(2)
C14 H14 0.9300
C15 C16 1.383(2)
C15 H15 0.9300
C16 C17 1.3851(17)
C16 H16 0.9300
C17 H17 0.9300

loop_
_geom_torsion_atom_site_label_1
_geom_torsion_atom_site_label_2
_geom_torsion_atom_site_label_3
_geom_torsion_atom_site_label_4
_geom_torsion
F1 B1 N2 C9 65.33(16)
F2 B1 N2 C9 -55.43(16)
N1 B1 N2 C9 -174.64(11)
F1 B1 N2 C6 -112.54(12)
F2 B1 N2 C6 126.69(12)
N1 B1 N2 C6 7.48(15)
F1 B1 N1 C1 -65.03(15)
F2 B1 N1 C1 56.41(15)
N2 B1 N1 C1 175.34(10)
F1 B1 N1 C4 117.23(12)
F2 B1 N1 C4 -121.33(11)
N2 B1 N1 C4 -2.40(15)
C4 N1 C1 C2 0.37(13)
B1 N1 C1 C2 -177.71(11)
N1 C1 C2 C3 0.18(14)
C1 C2 C3 C4 -0.64(14)
C1 N1 C4 C5 179.91(10)
B1 N1 C4 C5 -1.98(17)
C1 N1 C4 C3 -0.76(13)
B1 N1 C4 C3 177.35(10)
C2 C3 C4 N1 0.87(13)
C2 C3 C4 C5 -179.89(12)
N1 C4 C5 C6 2.22(17)
C3 C4 C5 C6 -176.95(11)
N1 C4 C5 C10 178.63(10)
C3 C4 C5 C10 -0.54(19)
C9 N2 C6 C7 -1.04(14)
B1 N2 C6 C7 177.17(11)
C9 N2 C6 C5 173.66(11)
B1 N2 C6 C5 -8.13(17)
C4 C5 C6 N2 2.61(17)
C10 C5 C6 N2 -173.85(10)
C4 C5 C6 C7 175.95(12)
C10 C5 C6 C7 -0.5(2)
N2 C6 C7 C8 0.86(15)
C5 C6 C7 C8 -173.08(13)
C6 C7 C8 C9 -0.35(16)
C6 N2 C9 C8 0.83(15)
B1 N2 C9 C8 -177.37(12)
C7 C8 C9 N2 -0.30(17)
C4 C5 C10 C11 -123.4(17)
C6 C5 C10 C11 53.0(17)
C5 C10 C11 C12 -25(5)
C10 C11 C12 C13 -53(4)
C10 C11 C12 C17 126(4)
C17 C12 C13 C14 0.98(18)
C11 C12 C13 C14 179.10(12)
C12 C13 C14 C15 -0.66(19)
C13 C14 C15 C16 -0.3(2)
C14 C15 C16 C17 1.0(2)
C15 C16 C17 C12 -0.69(19)
C13 C12 C17 C16 -0.31(18)
C11 C12 C17 C16 -178.41(11)
